data_7246167
loop_
_publ_author_name
'Riefer, Jarno'
'Zapf, Ludwig'
'Sprenger, Jan A. P.'
'Wirthensohn, Raphael'
'Endres, Sebastian'
'P&#xf6;ppler, Ann-Christin'
'Gutmann, Marcus'
'Meinel, Lorenz'
'Ignat'ev, Nikolai V.'
'Finze, Maik'

_publ_section_title
;
 Cyano(fluoro)borate and cyano(hydrido)borate ionic liquids: low-viscosity
 ionic media for electrochemical applications.
;
_journal_issue 6
_journal_name_full 'Physical chemistry chemical physics : PCCP'
_journal_page_first 5037
_journal_page_last 5048
_journal_paper_doi 10.1039/d2cp05725e
_journal_volume 25
_journal_year 2023
_chemical_formula_moiety 'C25 H22 P, C B F3 N'
_chemical_formula_sum 'C26 H22 B F3 N P'
_chemical_formula_weight 447.22
_space_group_crystal_system triclinic
_space_group_IT_number 2
_space_group_name_Hall '-P 1'
_space_group_name_H-M_alt 'P -1'
_atom_sites_solution_hydrogens geom
_atom_sites_solution_primary dual
_atom_sites_solution_secondary difmap
_audit_creation_method SHELXL-2018/3
_audit_update_record
;
2022-11-01 deposited with the CCDC.	2023-01-18 downloaded from the CCDC.
;
_cell_angle_alpha 70.3630(10)
_cell_angle_beta 83.8010(10)
_cell_angle_gamma 69.4170(10)
_cell_formula_units_Z 4
_cell_length_a 10.19020(10)
_cell_length_b 13.31950(10)
_cell_length_c 18.9127(2)
_cell_measurement_reflns_used 48840
_cell_measurement_temperature 100(2)
_cell_measurement_theta_max 77.0800
_cell_measurement_theta_min 2.4650
_cell_volume 2263.21(4)
_computing_cell_refinement 'CrysAlisPro 1.171.40.45a (Rigaku OD, 2019)'
_computing_data_collection 'CrysAlisPro 1.171.40.45a (Rigaku OD, 2019)'
_computing_data_reduction 'CrysAlisPro 1.171.40.45a (Rigaku OD, 2019)'
_computing_molecular_graphics 'SHELXL-2014/7 (Sheldrick, 2014)'
_computing_publication_material 'Olex2 (Dolomanov et al., 2009)'
_computing_structure_refinement 'SHELXL-2014/7 (Sheldrick, 2014)'
_computing_structure_solution 'Olex2 (Dolomanov et al., 2009)'
_diffrn_ambient_temperature 100(2)
_diffrn_detector 'CCD plate'
_diffrn_detector_area_resol_mean 10.0000
_diffrn_detector_type HyPix
_diffrn_measured_fraction_theta_full 0.999
_diffrn_measured_fraction_theta_max 0.989
_diffrn_measurement_device_type 'XtaLAB Synergy, Dualflex, HyPix'
_diffrn_measurement_method '\w scans'
_diffrn_radiation_probe x-ray
_diffrn_radiation_type CuK\a
_diffrn_radiation_wavelength 1.54184
_diffrn_reflns_av_R_equivalents 0.0537
_diffrn_reflns_av_unetI/netI 0.0226
_diffrn_reflns_Laue_measured_fraction_full 0.999
_diffrn_reflns_Laue_measured_fraction_max 0.989
_diffrn_reflns_limit_h_max 12
_diffrn_reflns_limit_h_min -12
_diffrn_reflns_limit_k_max 16
_diffrn_reflns_limit_k_min -16
_diffrn_reflns_limit_l_max 23
_diffrn_reflns_limit_l_min -23
_diffrn_reflns_number 93511
_diffrn_reflns_point_group_measured_fraction_full 0.999
_diffrn_reflns_point_group_measured_fraction_max 0.989
_diffrn_reflns_theta_full 72.000
_diffrn_reflns_theta_max 77.501
_diffrn_reflns_theta_min 2.481
_diffrn_source 'micro-focus sealed X-ray tube'
_diffrn_source_type 'PhotonJet (Cu) X-ray Source'
_exptl_absorpt_coefficient_mu 1.403
_exptl_absorpt_correction_T_max 1.000
_exptl_absorpt_correction_T_min 0.312
_exptl_absorpt_correction_type gaussian
_exptl_absorpt_process_details
;
CrysAlisPro 1.171.40.45a (Rigaku Oxford Diffraction, 2019)
Empirical absorption correction using spherical harmonics,
 implemented in SCALE3 ABSPACK scaling algorithm.
;
_exptl_crystal_colour 'clear colourless'
_exptl_crystal_density_diffrn 1.313
_exptl_crystal_description block
_exptl_crystal_F_000 928
_exptl_crystal_size_max 0.288
_exptl_crystal_size_mid 0.246
_exptl_crystal_size_min 0.122
_refine_diff_density_max 0.535
_refine_diff_density_min -0.474
_refine_diff_density_rms 0.053
_refine_ls_extinction_method none
_refine_ls_goodness_of_fit_ref 1.036
_refine_ls_hydrogen_treatment constr
_refine_ls_matrix_type full
_refine_ls_number_parameters 577
_refine_ls_number_reflns 9509
_refine_ls_number_restraints 0
_refine_ls_restrained_S_all 1.036
_refine_ls_R_factor_all 0.0424
_refine_ls_R_factor_gt 0.0402
_refine_ls_shift/su_max 0.000
_refine_ls_shift/su_mean 0.000
_refine_ls_structure_factor_coef Fsqd
_refine_ls_weighting_details 'w=1/[\s^2^(Fo^2^)+(0.0694P)^2^+0.7314P] where P=(Fo^2^+2Fc^2^)/3'
_refine_ls_weighting_scheme calc
_refine_ls_wR_factor_gt 0.1093
_refine_ls_wR_factor_ref 0.1115
_reflns_Friedel_coverage 0.000
_reflns_number_gt 8800
_reflns_number_total 9509
_reflns_threshold_expression 'I > 2\s(I)'
_cod_data_source_file d2cp05725e2.cif
_cod_data_source_block LuZa029_JaRi_a
_cod_depositor_comments 'Adding full bibliography for 7246167--7246175.cif.'
_cod_database_code 7246167
_shelx_shelxl_version_number 2018/3
_shelx_space_group_comment
;
The symmetry employed for this shelxl refinement is uniquely defined
by the following loop, which should always be used as a source of
symmetry information in preference to the above space-group names.
They are only intended as comments.
;
_oxdiff_exptl_absorpt_empirical_full_min 0.375
_oxdiff_exptl_absorpt_empirical_full_max 3.797
_oxdiff_exptl_absorpt_empirical_details
;
Empirical correction (ABSPACK) includes:
- Absorption correction using spherical harmonics
- Frame scaling
;

loop_
_space_group_symop_operation_xyz
'x, y, z'
'-x, -y, -z'

loop_
_atom_site_label
_atom_site_type_symbol
_atom_site_fract_x
_atom_site_fract_y
_atom_site_fract_z
_atom_site_U_iso_or_equiv
_atom_site_adp_type
_atom_site_occupancy
_atom_site_site_symmetry_order
_atom_site_calc_flag
_atom_site_refinement_flags_posn
_atom_site_refinement_flags_adp
_atom_site_refinement_flags_occupancy
_atom_site_disorder_assembly
_atom_site_disorder_group
P001 P 0.33872(3) 0.26249(3) 0.33475(2) 0.02102(9) Uani 1 1 d . . . . .
P002 P 0.68696(3) 0.75783(3) 0.14499(2) 0.01976(9) Uani 1 1 d . . . . .
F003 F 0.09150(9) 0.72157(7) 0.15370(5) 0.03134(18) Uani 1 1 d . . . . .
F004 F 0.29856(8) 0.62602(7) 0.11058(5) 0.03384(19) Uani 1 1 d . . . . .
F005 F 0.12447(9) 0.54861(7) 0.14297(5) 0.03366(19) Uani 1 1 d . . . . .
F006 F 0.88574(11) -0.02257(8) 0.29400(6) 0.0461(2) Uani 1 1 d . . . . .
F007 F 0.71042(11) -0.09444(10) 0.32453(6) 0.0561(3) Uani 1 1 d . . . . .
F008 F 0.93032(15) -0.20608(9) 0.30765(6) 0.0623(3) Uani 1 1 d . . . . .
N009 N 0.05259(14) 0.75005(11) -0.03474(7) 0.0350(3) Uani 1 1 d . . . . .
C00A C 0.73910(13) 0.87505(10) 0.08722(7) 0.0218(2) Uani 1 1 d . . . . .
C00B C 0.76765(13) 0.58466(11) 0.28101(7) 0.0241(3) Uani 1 1 d . . . . .
C00C C 0.67387(13) 0.68116(11) 0.08563(7) 0.0223(2) Uani 1 1 d . . . . .
C00D C 0.51948(13) 0.80901(11) 0.18604(7) 0.0217(2) Uani 1 1 d . . . . .
C00E C 0.47096(13) 0.28529(11) 0.26687(7) 0.0225(2) Uani 1 1 d . . . . .
C00F C 0.52125(14) 0.14462(11) 0.45948(7) 0.0251(3) Uani 1 1 d . . . . .
C00G C 0.54901(14) 0.71271(11) 0.04693(7) 0.0247(3) Uani 1 1 d . . . . .
H00G H 0.467827 0.769412 0.056100 0.030 Uiso 1 1 calc R U . . .
C00H C 0.46724(14) 0.39452(11) 0.22454(7) 0.0246(3) Uani 1 1 d . . . . .
H00H H 0.397175 0.458271 0.233403 0.030 Uiso 1 1 calc R U . . .
C00I C 0.47939(14) 0.91338(11) 0.19883(8) 0.0252(3) Uani 1 1 d . . . . .
H00I H 0.539893 0.957074 0.185293 0.030 Uiso 1 1 calc R U . . .
C00J C 0.71020(14) 0.91595(11) 0.01032(8) 0.0259(3) Uani 1 1 d . . . . .
H00J H 0.663467 0.882097 -0.010785 0.031 Uiso 1 1 calc R U . . .
N00K N 0.91337(17) -0.17483(14) 0.48422(8) 0.0504(4) Uani 1 1 d . . . . .
C00L C 0.43097(14) 0.74435(11) 0.20707(7) 0.0248(3) Uani 1 1 d . . . . .
H00L H 0.459228 0.672460 0.199945 0.030 Uiso 1 1 calc R U . . .
C00M C 0.80787(14) 0.92492(11) 0.11823(8) 0.0257(3) Uani 1 1 d . . . . .
H00M H 0.828690 0.896683 0.170486 0.031 Uiso 1 1 calc R U . . .
C00N C 0.81681(13) 0.66881(11) 0.21859(7) 0.0240(3) Uani 1 1 d . . . . .
H00A H 0.902049 0.627084 0.196298 0.029 Uiso 1 1 calc R U . . .
H00B H 0.842821 0.717559 0.240138 0.029 Uiso 1 1 calc R U . . .
C00O C 0.30127(14) 0.78541(12) 0.23848(7) 0.0262(3) Uani 1 1 d . . . . .
H00O H 0.240216 0.742182 0.251955 0.031 Uiso 1 1 calc R U . . .
C00P C 0.69818(14) 0.61634(12) 0.34202(8) 0.0280(3) Uani 1 1 d . . . . .
H00P H 0.677806 0.691483 0.342340 0.034 Uiso 1 1 calc R U . . .
C00Q C 0.57170(14) 0.19136(11) 0.25209(8) 0.0270(3) Uani 1 1 d . . . . .
H00Q H 0.572595 0.116957 0.279806 0.032 Uiso 1 1 calc R U . . .
C00R C 0.21121(13) 0.23691(11) 0.29107(8) 0.0243(3) Uani 1 1 d . . . . .
C00S C 0.09313(14) 0.70955(11) 0.02600(8) 0.0269(3) Uani 1 1 d . . . . .
C00T C 0.13104(14) 0.17189(12) 0.33351(8) 0.0284(3) Uani 1 1 d . . . . .
H00T H 0.138929 0.144130 0.386722 0.034 Uiso 1 1 calc R U . . .
C00U C 0.26129(14) 0.88966(12) 0.25008(8) 0.0276(3) Uani 1 1 d . . . . .
H00U H 0.172269 0.917999 0.270900 0.033 Uiso 1 1 calc R U . . .
C00V C 0.79450(14) 0.47492(12) 0.28059(8) 0.0282(3) Uani 1 1 d . . . . .
H00V H 0.839960 0.452909 0.238922 0.034 Uiso 1 1 calc R U . . .
C00W C 0.66822(14) 0.31666(13) 0.15592(8) 0.0296(3) Uani 1 1 d . . . . .
H00W H 0.736937 0.327332 0.118688 0.035 Uiso 1 1 calc R U . . .
C00X C 0.79397(14) 0.59864(11) 0.07117(8) 0.0255(3) Uani 1 1 d . . . . .
H00X H 0.879572 0.577683 0.096773 0.031 Uiso 1 1 calc R U . . .
C00Y C 0.74998(15) 1.00620(12) -0.03516(8) 0.0293(3) Uani 1 1 d . . . . .
H00Y H 0.731059 1.033849 -0.087602 0.035 Uiso 1 1 calc R U . . .
C00Z C 0.84544(14) 1.01603(12) 0.07201(8) 0.0280(3) Uani 1 1 d . . . . .
H00Z H 0.890796 1.051111 0.092862 0.034 Uiso 1 1 calc R U . . .
C010 C 0.66985(14) 0.20797(12) 0.19678(8) 0.0303(3) Uani 1 1 d . . . . .
H010 H 0.738675 0.144637 0.186736 0.036 Uiso 1 1 calc R U . . .
C011 C 0.19657(15) 0.28021(12) 0.21282(8) 0.0291(3) Uani 1 1 d . . . . .
H011 H 0.249406 0.326028 0.184095 0.035 Uiso 1 1 calc R U . . .
C012 C 0.34739(14) 0.43798(11) 0.37866(8) 0.0266(3) Uani 1 1 d . . . . .
H012 H 0.445333 0.411672 0.370107 0.032 Uiso 1 1 calc R U . . .
C013 C 0.81714(14) 1.05616(11) -0.00447(8) 0.0278(3) Uani 1 1 d . . . . .
H013 H 0.843933 1.118131 -0.035863 0.033 Uiso 1 1 calc R U . . .
C014 C 0.78707(15) 0.54772(12) 0.01922(8) 0.0303(3) Uani 1 1 d . . . . .
H014 H 0.868101 0.491400 0.009515 0.036 Uiso 1 1 calc R U . . .
C015 C 0.02807(15) 0.18909(13) 0.21946(9) 0.0320(3) Uani 1 1 d . . . . .
H015 H -0.032964 0.171033 0.194927 0.038 Uiso 1 1 calc R U . . .
C016 C 0.26206(13) 0.38331(11) 0.36593(7) 0.0233(3) Uani 1 1 d . . . . .
C017 C 0.66303(15) 0.11223(12) 0.44139(8) 0.0289(3) Uani 1 1 d . . . . .
H017 H 0.692502 0.087697 0.398766 0.035 Uiso 1 1 calc R U . . .
C018 C 0.41374(14) 0.13654(11) 0.41440(8) 0.0263(3) Uani 1 1 d . . . . .
H01A H 0.336867 0.121108 0.448139 0.032 Uiso 1 1 calc R U . . .
H01B H 0.458203 0.071287 0.395734 0.032 Uiso 1 1 calc R U . . .
C019 C 0.03973(15) 0.14821(13) 0.29722(9) 0.0319(3) Uani 1 1 d . . . . .
H019 H -0.014981 0.103872 0.325686 0.038 Uiso 1 1 calc R U . . .
C01A C 0.48005(15) 0.18062(12) 0.52211(8) 0.0296(3) Uani 1 1 d . . . . .
H01C H 0.383696 0.203890 0.534762 0.036 Uiso 1 1 calc R U . . .
C01B C 0.56678(14) 0.40958(12) 0.16924(8) 0.0275(3) Uani 1 1 d . . . . .
H01D H 0.565140 0.483831 0.140540 0.033 Uiso 1 1 calc R U . . .
C01C C 0.54353(15) 0.66124(12) -0.00490(8) 0.0293(3) Uani 1 1 d . . . . .
H01E H 0.458424 0.682495 -0.031034 0.035 Uiso 1 1 calc R U . . .
C01D C 0.88838(15) -0.15198(13) 0.42247(9) 0.0314(3) Uani 1 1 d . . . . .
C01E C 0.35077(15) 0.95273(12) 0.23141(8) 0.0288(3) Uani 1 1 d . . . . .
H01F H 0.323978 1.022856 0.240927 0.035 Uiso 1 1 calc R U . . .
C01F C 0.57923(16) 0.18268(13) 0.56620(8) 0.0325(3) Uani 1 1 d . . . . .
H01G H 0.550481 0.206168 0.609274 0.039 Uiso 1 1 calc R U . . .
C01G C 0.71986(15) 0.15062(12) 0.54757(8) 0.0316(3) Uani 1 1 d . . . . .
H01H H 0.787378 0.152696 0.577500 0.038 Uiso 1 1 calc R U . . .
C01H C 0.66222(16) 0.57871(12) -0.01866(8) 0.0303(3) Uani 1 1 d . . . . .
H01I H 0.658060 0.543375 -0.054029 0.036 Uiso 1 1 calc R U . . .
C01I C 0.28892(16) 0.53062(12) 0.40378(8) 0.0307(3) Uani 1 1 d . . . . .
H01J H 0.346599 0.568448 0.411883 0.037 Uiso 1 1 calc R U . . .
C01J C 0.75499(15) 0.39748(12) 0.34096(9) 0.0347(3) Uani 1 1 d . . . . .
H01K H 0.773713 0.322643 0.340439 0.042 Uiso 1 1 calc R U . . .
C01K C 0.65886(15) 0.53904(14) 0.40200(8) 0.0338(3) Uani 1 1 d . . . . .
H01L H 0.611616 0.561179 0.443292 0.041 Uiso 1 1 calc R U . . .
C01L C 0.76138(15) 0.11554(13) 0.48509(8) 0.0323(3) Uani 1 1 d . . . . .
H01M H 0.857639 0.093641 0.472102 0.039 Uiso 1 1 calc R U . . .
C01M C 0.10488(16) 0.25609(13) 0.17737(9) 0.0334(3) Uani 1 1 d . . . . .
H01N H 0.094608 0.285417 0.124265 0.040 Uiso 1 1 calc R U . . .
C01N C 0.68853(16) 0.42883(13) 0.40182(9) 0.0367(3) Uani 1 1 d . . . . .
H01O H 0.663199 0.375263 0.443393 0.044 Uiso 1 1 calc R U . . .
C01O C 0.14626(17) 0.56810(13) 0.41709(9) 0.0385(4) Uani 1 1 d . . . . .
H01P H 0.106292 0.631596 0.434363 0.046 Uiso 1 1 calc R U . . .
C01P C 0.11839(15) 0.42100(13) 0.37939(9) 0.0323(3) Uani 1 1 d . . . . .
H01Q H 0.060002 0.383979 0.370940 0.039 Uiso 1 1 calc R U . . .
C01Q C 0.06192(16) 0.51324(15) 0.40529(10) 0.0420(4) Uani 1 1 d . . . . .
H01R H -0.035615 0.538970 0.415006 0.050 Uiso 1 1 calc R U . . .
B01R B 0.15469(15) 0.64911(12) 0.11261(9) 0.0245(3) Uani 1 1 d . . . . .
B01S B 0.85212(18) -0.11757(13) 0.33319(9) 0.0291(3) Uani 1 1 d . . . . .

loop_
_atom_site_aniso_label
_atom_site_aniso_U_11
_atom_site_aniso_U_22
_atom_site_aniso_U_33
_atom_site_aniso_U_23
_atom_site_aniso_U_13
_atom_site_aniso_U_12
P001 0.01802(15) 0.01938(16) 0.02345(16) -0.00562(12) -0.00205(12) -0.00420(12)
P002 0.01753(16) 0.01874(16) 0.02227(16) -0.00735(12) 0.00031(11) -0.00453(12)
F003 0.0289(4) 0.0316(4) 0.0347(4) -0.0157(3) 0.0025(3) -0.0074(3)
F004 0.0173(4) 0.0335(4) 0.0438(5) -0.0079(4) -0.0010(3) -0.0043(3)
F005 0.0301(4) 0.0227(4) 0.0436(5) -0.0058(3) 0.0027(4) -0.0087(3)
F006 0.0482(6) 0.0364(5) 0.0484(6) 0.0031(4) -0.0074(4) -0.0213(4)
F007 0.0406(6) 0.0645(7) 0.0561(6) 0.0072(5) -0.0198(5) -0.0286(5)
F008 0.0955(9) 0.0370(5) 0.0423(6) -0.0217(5) -0.0234(6) 0.0077(6)
N009 0.0366(7) 0.0338(7) 0.0369(7) -0.0146(6) -0.0035(5) -0.0104(5)
C00A 0.0178(6) 0.0193(6) 0.0261(6) -0.0080(5) 0.0019(5) -0.0035(5)
C00B 0.0171(6) 0.0252(6) 0.0262(6) -0.0046(5) -0.0034(5) -0.0051(5)
C00C 0.0233(6) 0.0206(6) 0.0234(6) -0.0073(5) 0.0022(5) -0.0080(5)
C00D 0.0187(6) 0.0232(6) 0.0218(6) -0.0077(5) -0.0007(5) -0.0045(5)
C00E 0.0180(6) 0.0246(6) 0.0233(6) -0.0072(5) -0.0019(5) -0.0050(5)
C00F 0.0245(6) 0.0191(6) 0.0249(6) -0.0016(5) -0.0031(5) -0.0036(5)
C00G 0.0225(6) 0.0236(6) 0.0276(6) -0.0094(5) 0.0007(5) -0.0063(5)
C00H 0.0220(6) 0.0235(6) 0.0255(6) -0.0072(5) -0.0021(5) -0.0045(5)
C00I 0.0223(6) 0.0251(6) 0.0291(6) -0.0112(5) -0.0004(5) -0.0064(5)
C00J 0.0250(6) 0.0241(6) 0.0278(6) -0.0071(5) -0.0022(5) -0.0075(5)
N00K 0.0483(9) 0.0553(9) 0.0362(8) -0.0212(7) -0.0040(6) 0.0036(7)
C00L 0.0231(6) 0.0239(6) 0.0266(6) -0.0086(5) 0.0005(5) -0.0064(5)
C00M 0.0256(6) 0.0257(6) 0.0271(6) -0.0107(5) 0.0008(5) -0.0082(5)
C00N 0.0183(6) 0.0251(6) 0.0266(6) -0.0075(5) -0.0012(5) -0.0052(5)
C00O 0.0221(6) 0.0306(7) 0.0247(6) -0.0070(5) 0.0003(5) -0.0092(5)
C00P 0.0223(6) 0.0297(7) 0.0278(7) -0.0076(5) -0.0028(5) -0.0045(5)
C00Q 0.0248(6) 0.0229(6) 0.0293(7) -0.0072(5) -0.0033(5) -0.0032(5)
C00R 0.0194(6) 0.0220(6) 0.0310(7) -0.0107(5) -0.0025(5) -0.0035(5)
C00S 0.0234(6) 0.0222(6) 0.0372(8) -0.0131(5) 0.0016(5) -0.0071(5)
C00T 0.0259(6) 0.0308(7) 0.0321(7) -0.0144(6) 0.0037(5) -0.0108(6)
C00U 0.0203(6) 0.0332(7) 0.0252(6) -0.0103(5) 0.0004(5) -0.0034(5)
C00V 0.0219(6) 0.0254(6) 0.0323(7) -0.0071(5) -0.0024(5) -0.0033(5)
C00W 0.0214(6) 0.0378(8) 0.0265(7) -0.0094(6) 0.0011(5) -0.0074(6)
C00X 0.0218(6) 0.0241(6) 0.0315(7) -0.0109(5) 0.0034(5) -0.0075(5)
C00Y 0.0302(7) 0.0250(6) 0.0266(6) -0.0023(5) -0.0036(5) -0.0066(5)
C00Z 0.0261(6) 0.0255(6) 0.0347(7) -0.0123(6) 0.0021(5) -0.0095(5)
C010 0.0223(6) 0.0309(7) 0.0319(7) -0.0119(6) -0.0006(5) -0.0002(5)
C011 0.0273(7) 0.0244(6) 0.0326(7) -0.0046(5) -0.0071(5) -0.0074(5)
C012 0.0253(6) 0.0268(6) 0.0268(6) -0.0086(5) -0.0010(5) -0.0074(5)
C013 0.0244(6) 0.0196(6) 0.0350(7) -0.0057(5) 0.0036(5) -0.0062(5)
C014 0.0290(7) 0.0273(7) 0.0379(8) -0.0170(6) 0.0095(6) -0.0098(6)
C015 0.0223(6) 0.0310(7) 0.0450(8) -0.0183(6) -0.0071(6) -0.0037(5)
C016 0.0215(6) 0.0222(6) 0.0227(6) -0.0058(5) -0.0027(5) -0.0037(5)
C017 0.0256(7) 0.0272(7) 0.0271(7) -0.0078(5) -0.0015(5) -0.0012(5)
C018 0.0263(6) 0.0214(6) 0.0263(6) -0.0028(5) -0.0033(5) -0.0059(5)
C019 0.0242(7) 0.0345(7) 0.0433(8) -0.0199(6) 0.0055(6) -0.0117(6)
C01A 0.0243(6) 0.0302(7) 0.0265(7) -0.0054(5) 0.0003(5) -0.0033(5)
C01B 0.0257(6) 0.0281(7) 0.0267(6) -0.0054(5) -0.0012(5) -0.0094(5)
C01C 0.0308(7) 0.0331(7) 0.0270(7) -0.0111(6) -0.0003(5) -0.0126(6)
C01D 0.0250(7) 0.0309(7) 0.0349(8) -0.0137(6) 0.0004(6) -0.0024(6)
C01E 0.0254(7) 0.0276(7) 0.0326(7) -0.0150(6) 0.0001(5) -0.0030(5)
C01F 0.0337(7) 0.0322(7) 0.0262(7) -0.0087(6) -0.0029(6) -0.0043(6)
C01G 0.0300(7) 0.0304(7) 0.0302(7) -0.0054(6) -0.0081(6) -0.0066(6)
C01H 0.0365(8) 0.0324(7) 0.0295(7) -0.0162(6) 0.0061(6) -0.0160(6)
C01I 0.0364(8) 0.0254(7) 0.0300(7) -0.0092(5) -0.0045(6) -0.0085(6)
C01J 0.0282(7) 0.0244(7) 0.0433(8) -0.0006(6) -0.0063(6) -0.0069(6)
C01K 0.0257(7) 0.0415(8) 0.0265(7) -0.0047(6) -0.0010(5) -0.0076(6)
C01L 0.0227(7) 0.0333(7) 0.0324(7) -0.0062(6) -0.0028(5) -0.0027(6)
C01M 0.0325(7) 0.0295(7) 0.0346(7) -0.0071(6) -0.0116(6) -0.0058(6)
C01N 0.0277(7) 0.0364(8) 0.0338(8) 0.0057(6) -0.0042(6) -0.0112(6)
C01O 0.0377(8) 0.0306(7) 0.0419(8) -0.0183(7) -0.0104(7) 0.0043(6)
C01P 0.0208(6) 0.0362(8) 0.0399(8) -0.0176(6) -0.0039(6) -0.0031(6)
C01Q 0.0230(7) 0.0467(9) 0.0540(10) -0.0288(8) -0.0057(6) 0.0048(6)
B01R 0.0172(6) 0.0214(7) 0.0323(8) -0.0083(6) 0.0011(5) -0.0038(5)
B01S 0.0335(8) 0.0237(7) 0.0307(8) -0.0070(6) -0.0056(6) -0.0099(6)

loop_
_atom_type_symbol
_atom_type_description
_atom_type_scat_dispersion_real
_atom_type_scat_dispersion_imag
_atom_type_scat_source
C C 0.0181 0.0091 'International Tables Vol C Tables 4.2.6.8 and 6.1.1.4'
H H 0.0000 0.0000 'International Tables Vol C Tables 4.2.6.8 and 6.1.1.4'
B B 0.0090 0.0039 'International Tables Vol C Tables 4.2.6.8 and 6.1.1.4'
N N 0.0311 0.0180 'International Tables Vol C Tables 4.2.6.8 and 6.1.1.4'
F F 0.0727 0.0534 'International Tables Vol C Tables 4.2.6.8 and 6.1.1.4'
P P 0.2955 0.4335 'International Tables Vol C Tables 4.2.6.8 and 6.1.1.4'

loop_
_geom_angle_atom_site_label_1
_geom_angle_atom_site_label_2
_geom_angle_atom_site_label_3
_geom_angle
_geom_angle_site_symmetry_1
_geom_angle_site_symmetry_3
_geom_angle_publ_flag
C016 P001 C00E 109.73(6) . . ?
C016 P001 C00R 111.74(6) . . ?
C00E P001 C00R 107.59(6) . . ?
C016 P001 C018 109.94(6) . . ?
C00E P001 C018 110.37(6) . . ?
C00R P001 C018 107.41(6) . . ?
C00C P002 C00A 107.44(6) . . ?
C00C P002 C00D 109.70(6) . . ?
C00A P002 C00D 109.87(6) . . ?
C00C P002 C00N 110.89(6) . . ?
C00A P002 C00N 109.30(6) . . ?
C00D P002 C00N 109.62(6) . . ?
C00J C00A C00M 120.11(12) . . ?
C00J C00A P002 118.91(10) . . ?
C00M C00A P002 120.98(10) . . ?
C00V C00B C00P 119.20(13) . . ?
C00V C00B C00N 121.56(12) . . ?
C00P C00B C00N 119.19(12) . . ?
C00G C00C C00X 119.85(12) . . ?
C00G C00C P002 120.10(10) . . ?
C00X C00C P002 119.60(10) . . ?
C00L C00D C00I 119.87(12) . . ?
C00L C00D P002 120.62(10) . . ?
C00I C00D P002 119.49(10) . . ?
C00H C00E C00Q 120.12(12) . . ?
C00H C00E P001 120.91(10) . . ?
C00Q C00E P001 118.73(10) . . ?
C01A C00F C017 118.86(13) . . ?
C01A C00F C018 119.96(12) . . ?
C017 C00F C018 121.13(12) . . ?
C01C C00G C00C 119.98(12) . . ?
C01C C00G H00G 120.0 . . ?
C00C C00G H00G 120.0 . . ?
C01B C00H C00E 119.60(12) . . ?
C01B C00H H00H 120.2 . . ?
C00E C00H H00H 120.2 . . ?
C01E C00I C00D 119.75(12) . . ?
C01E C00I H00I 120.1 . . ?
C00D C00I H00I 120.1 . . ?
C00Y C00J C00A 119.70(12) . . ?
C00Y C00J H00J 120.1 . . ?
C00A C00J H00J 120.1 . . ?
C00O C00L C00D 119.93(12) . . ?
C00O C00L H00L 120.0 . . ?
C00D C00L H00L 120.0 . . ?
C00Z C00M C00A 119.40(12) . . ?
C00Z C00M H00M 120.3 . . ?
C00A C00M H00M 120.3 . . ?
C00B C00N P002 113.62(9) . . ?
C00B C00N H00A 108.8 . . ?
P002 C00N H00A 108.8 . . ?
C00B C00N H00B 108.8 . . ?
P002 C00N H00B 108.8 . . ?
H00A C00N H00B 107.7 . . ?
C00U C00O C00L 119.91(12) . . ?
C00U C00O H00O 120.0 . . ?
C00L C00O H00O 120.0 . . ?
C01K C00P C00B 120.46(14) . . ?
C01K C00P H00P 119.8 . . ?
C00B C00P H00P 119.8 . . ?
C010 C00Q C00E 119.46(13) . . ?
C010 C00Q H00Q 120.3 . . ?
C00E C00Q H00Q 120.3 . . ?
C00T C00R C011 120.15(12) . . ?
C00T C00R P001 121.14(11) . . ?
C011 C00R P001 118.68(10) . . ?
N009 C00S B01R 178.59(15) . . ?
C019 C00T C00R 119.38(13) . . ?
C019 C00T H00T 120.3 . . ?
C00R C00T H00T 120.3 . . ?
C00O C00U C01E 120.39(12) . . ?
C00O C00U H00U 119.8 . . ?
C01E C00U H00U 119.8 . . ?
C01J C00V C00B 120.17(14) . . ?
C01J C00V H00V 119.9 . . ?
C00B C00V H00V 119.9 . . ?
C01B C00W C010 120.23(13) . . ?
C01B C00W H00W 119.9 . . ?
C010 C00W H00W 119.9 . . ?
C014 C00X C00C 119.60(13) . . ?
C014 C00X H00X 120.2 . . ?
C00C C00X H00X 120.2 . . ?
C013 C00Y C00J 120.25(13) . . ?
C013 C00Y H00Y 119.9 . . ?
C00J C00Y H00Y 119.9 . . ?
C013 C00Z C00M 120.35(13) . . ?
C013 C00Z H00Z 119.8 . . ?
C00M C00Z H00Z 119.8 . . ?
C00Q C010 C00W 120.37(13) . . ?
C00Q C010 H010 119.8 . . ?
C00W C010 H010 119.8 . . ?
C01M C011 C00R 119.83(13) . . ?
C01M C011 H011 120.1 . . ?
C00R C011 H011 120.1 . . ?
C01I C012 C016 119.89(13) . . ?
C01I C012 H012 120.1 . . ?
C016 C012 H012 120.1 . . ?
C00Y C013 C00Z 120.18(12) . . ?
C00Y C013 H013 119.9 . . ?
C00Z C013 H013 119.9 . . ?
C00X C014 C01H 120.33(13) . . ?
C00X C014 H014 119.8 . . ?
C01H C014 H014 119.8 . . ?
C01M C015 C019 120.45(13) . . ?
C01M C015 H015 119.8 . . ?
C019 C015 H015 119.8 . . ?
C01P C016 C012 120.11(12) . . ?
C01P C016 P001 120.24(10) . . ?
C012 C016 P001 119.63(10) . . ?
C01L C017 C00F 120.56(13) . . ?
C01L C017 H017 119.7 . . ?
C00F C017 H017 119.7 . . ?
C00F C018 P001 114.61(9) . . ?
C00F C018 H01A 108.6 . . ?
P001 C018 H01A 108.6 . . ?
C00F C018 H01B 108.6 . . ?
P001 C018 H01B 108.6 . . ?
H01A C018 H01B 107.6 . . ?
C00T C019 C015 120.23(14) . . ?
C00T C019 H019 119.9 . . ?
C015 C019 H019 119.9 . . ?
C01F C01A C00F 120.36(13) . . ?
C01F C01A H01C 119.8 . . ?
C00F C01A H01C 119.8 . . ?
C00W C01B C00H 120.19(13) . . ?
C00W C01B H01D 119.9 . . ?
C00H C01B H01D 119.9 . . ?
C00G C01C C01H 120.13(13) . . ?
C00G C01C H01E 119.9 . . ?
C01H C01C H01E 119.9 . . ?
N00K C01D B01S 179.39(17) . . ?
C00U C01E C00I 120.11(13) . . ?
C00U C01E H01F 119.9 . . ?
C00I C01E H01F 119.9 . . ?
C01G C01F C01A 120.29(14) . . ?
C01G C01F H01G 119.9 . . ?
C01A C01F H01G 119.9 . . ?
C01L C01G C01F 119.63(13) . . ?
C01L C01G H01H 120.2 . . ?
C01F C01G H01H 120.2 . . ?
C01C C01H C014 120.11(13) . . ?
C01C C01H H01I 119.9 . . ?
C014 C01H H01I 119.9 . . ?
C012 C01I C01O 120.00(14) . . ?
C012 C01I H01J 120.0 . . ?
C01O C01I H01J 120.0 . . ?
C01N C01J C00V 120.32(14) . . ?
C01N C01J H01K 119.8 . . ?
C00V C01J H01K 119.8 . . ?
C00P C01K C01N 119.99(14) . . ?
C00P C01K H01L 120.0 . . ?
C01N C01K H01L 120.0 . . ?
C01G C01L C017 120.29(13) . . ?
C01G C01L H01M 119.9 . . ?
C017 C01L H01M 119.9 . . ?
C011 C01M C015 119.92(14) . . ?
C011 C01M H01N 120.0 . . ?
C015 C01M H01N 120.0 . . ?
C01J C01N C01K 119.84(14) . . ?
C01J C01N H01O 120.1 . . ?
C01K C01N H01O 120.1 . . ?
C01Q C01O C01I 120.15(14) . . ?
C01Q C01O H01P 119.9 . . ?
C01I C01O H01P 119.9 . . ?
C01Q C01P C016 119.17(14) . . ?
C01Q C01P H01Q 120.4 . . ?
C016 C01P H01Q 120.4 . . ?
C01O C01Q C01P 120.67(14) . . ?
C01O C01Q H01R 119.7 . . ?
C01P C01Q H01R 119.7 . . ?
F003 B01R F004 110.48(11) . . ?
F003 B01R F005 110.56(11) . . ?
F004 B01R F005 110.18(11) . . ?
F003 B01R C00S 109.19(11) . . ?
F004 B01R C00S 108.38(11) . . ?
F005 B01R C00S 107.99(11) . . ?
F006 B01S F008 109.82(14) . . ?
F006 B01S F007 109.23(12) . . ?
F008 B01S F007 110.73(13) . . ?
F006 B01S C01D 108.91(12) . . ?
F008 B01S C01D 108.87(12) . . ?
F007 B01S C01D 109.26(13) . . ?

loop_
_geom_bond_atom_site_label_1
_geom_bond_atom_site_label_2
_geom_bond_distance
_geom_bond_site_symmetry_2
_geom_bond_publ_flag
P001 C016 1.7894(13) . ?
P001 C00E 1.7912(13) . ?
P001 C00R 1.7942(13) . ?
P001 C018 1.8211(13) . ?
P002 C00C 1.7944(13) . ?
P002 C00A 1.7959(13) . ?
P002 C00D 1.7977(13) . ?
P002 C00N 1.8111(13) . ?
F003 B01R 1.3817(17) . ?
F004 B01R 1.3872(16) . ?
F005 B01R 1.3969(17) . ?
F006 B01S 1.3739(18) . ?
F007 B01S 1.3824(19) . ?
F008 B01S 1.3774(19) . ?
N009 C00S 1.145(2) . ?
C00A C00J 1.3950(18) . ?
C00A C00M 1.3979(18) . ?
C00B C00V 1.3920(19) . ?
C00B C00P 1.3970(19) . ?
C00B C00N 1.5095(18) . ?
C00C C00G 1.3962(18) . ?
C00C C00X 1.4016(18) . ?
C00D C00L 1.3970(18) . ?
C00D C00I 1.4012(18) . ?
C00E C00H 1.3943(18) . ?
C00E C00Q 1.4025(18) . ?
C00F C01A 1.394(2) . ?
C00F C017 1.3945(19) . ?
C00F C018 1.5116(19) . ?
C00G C01C 1.3873(19) . ?
C00G H00G 0.9500 . ?
C00H C01B 1.3913(19) . ?
C00H H00H 0.9500 . ?
C00I C01E 1.3898(19) . ?
C00I H00I 0.9500 . ?
C00J C00Y 1.3863(19) . ?
C00J H00J 0.9500 . ?
N00K C01D 1.137(2) . ?
C00L C00O 1.3926(19) . ?
C00L H00L 0.9500 . ?
C00M C00Z 1.3874(19) . ?
C00M H00M 0.9500 . ?
C00N H00A 0.9900 . ?
C00N H00B 0.9900 . ?
C00O C00U 1.389(2) . ?
C00O H00O 0.9500 . ?
C00P C01K 1.384(2) . ?
C00P H00P 0.9500 . ?
C00Q C010 1.385(2) . ?
C00Q H00Q 0.9500 . ?
C00R C00T 1.3966(19) . ?
C00R C011 1.399(2) . ?
C00S B01R 1.645(2) . ?
C00T C019 1.388(2) . ?
C00T H00T 0.9500 . ?
C00U C01E 1.390(2) . ?
C00U H00U 0.9500 . ?
C00V C01J 1.390(2) . ?
C00V H00V 0.9500 . ?
C00W C01B 1.385(2) . ?
C00W C010 1.388(2) . ?
C00W H00W 0.9500 . ?
C00X C014 1.3880(19) . ?
C00X H00X 0.9500 . ?
C00Y C013 1.383(2) . ?
C00Y H00Y 0.9500 . ?
C00Z C013 1.387(2) . ?
C00Z H00Z 0.9500 . ?
C010 H010 0.9500 . ?
C011 C01M 1.384(2) . ?
C011 H011 0.9500 . ?
C012 C01I 1.385(2) . ?
C012 C016 1.3974(19) . ?
C012 H012 0.9500 . ?
C013 H013 0.9500 . ?
C014 C01H 1.390(2) . ?
C014 H014 0.9500 . ?
C015 C01M 1.386(2) . ?
C015 C019 1.388(2) . ?
C015 H015 0.9500 . ?
C016 C01P 1.3960(19) . ?
C017 C01L 1.387(2) . ?
C017 H017 0.9500 . ?
C018 H01A 0.9900 . ?
C018 H01B 0.9900 . ?
C019 H019 0.9500 . ?
C01A C01F 1.391(2) . ?
C01A H01C 0.9500 . ?
C01B H01D 0.9500 . ?
C01C C01H 1.389(2) . ?
C01C H01E 0.9500 . ?
C01D B01S 1.641(2) . ?
C01E H01F 0.9500 . ?
C01F C01G 1.386(2) . ?
C01F H01G 0.9500 . ?
C01G C01L 1.385(2) . ?
C01G H01H 0.9500 . ?
C01H H01I 0.9500 . ?
C01I C01O 1.386(2) . ?
C01I H01J 0.9500 . ?
C01J C01N 1.383(2) . ?
C01J H01K 0.9500 . ?
C01K C01N 1.392(2) . ?
C01K H01L 0.9500 . ?
C01L H01M 0.9500 . ?
C01M H01N 0.9500 . ?
C01N H01O 0.9500 . ?
C01O C01Q 1.384(2) . ?
C01O H01P 0.9500 . ?
C01P C01Q 1.388(2) . ?
C01P H01Q 0.9500 . ?
C01Q H01R 0.9500 . ?
